data_4507812
loop_
_publ_author_name
'Ismail, Salima Z.'
'Anderton, Clare L.'
'Copley, Royston C. B.'
'Price, Louise S.'
'Price, Sarah L.'

_publ_section_title
;
 Evaluating a Crystal Energy Landscape in the Context of Industrial
 Polymorph Screening
;
_journal_issue 6
_journal_name_full 'Crystal Growth &amp; Design'
_journal_page_first 2396
_journal_paper_doi 10.1021/cg400090r
_journal_volume 13
_journal_year 2013
_chemical_formula_moiety 'C20 H14 Cl2 F N O3, 2(C2 H6 O S)'
_chemical_formula_sum 'C24 H26 Cl2 F N O5 S2'
_chemical_formula_weight 562.48
_chemical_name_systematic
;
6-[(5-Chloro-2-{[(4-chloro-2-fluorophenyl)methyl]oxy}phenyl)methyl]-
2-pyridinecarboxylic acid, DMSO solvate (1:2)
;
_space_group_IT_number 2
_symmetry_cell_setting triclinic
_symmetry_space_group_name_Hall '-P 1'
_symmetry_space_group_name_H-M 'P -1'
_atom_sites_solution_hydrogens mixed
_atom_sites_solution_primary direct
_audit_creation_method
;
CrysAlisPro, Oxford Diffraction Ltd.,
Version 1.171.33.66 (release 28-04-2010 CrysAlis171 .NET)
(compiled Apr 28 2010,14:27:37)
;
_cell_angle_alpha 116.333(3)
_cell_angle_beta 91.503(2)
_cell_angle_gamma 105.955(3)
_cell_formula_units_Z 2
_cell_length_a 8.2693(2)
_cell_length_b 13.0633(4)
_cell_length_c 14.2559(4)
_cell_measurement_reflns_used 28191
_cell_measurement_temperature 150(2)
_cell_measurement_theta_max 75.5200
_cell_measurement_theta_min 3.5087
_cell_volume 1307.25(8)
_computing_cell_refinement
;
CrysAlisPro, Oxford Diffraction Ltd.,
Version 1.171.33.66 (release 28-04-2010 CrysAlis171 .NET)
(compiled Apr 28 2010,14:27:37)
;
_computing_data_collection
;
CrysAlisPro, Oxford Diffraction Ltd.,
Version 1.171.33.66 (release 28-04-2010 CrysAlis171 .NET)
(compiled Apr 28 2010,14:27:37)
;
_computing_data_reduction
;
CrysAlisPro, Oxford Diffraction Ltd.,
Version 1.171.33.66 (release 28-04-2010 CrysAlis171 .NET)
(compiled Apr 28 2010,14:27:37)
;
_computing_molecular_graphics 'SHELXTL XP V5.10 XP (Bruker, 1998)'
_computing_publication_material 'SHELXTL XCIF V6.12 XP (Bruker, 2001)'
_computing_structure_refinement 'SHELXTL XL V6.12 XP (Bruker, 2001)'
_computing_structure_solution 'SHELXTL XS V6.12 XP (Bruker, 2001)'
_diffrn_ambient_temperature 150(2)
_diffrn_detector_area_resol_mean 10.2872
_diffrn_measured_fraction_theta_full 0.989
_diffrn_measured_fraction_theta_max 0.989
_diffrn_measurement_details
;
  1 omega  -98.00   -2.00   1.0000    4.0000
omega____ theta____ kappa____ phi______ frames
    -      -42.1425  125.0000  -42.0000 96

  2 omega   17.00  115.00   1.0000    4.0000
omega____ theta____ kappa____ phi______ frames
    -       42.1425   38.0000 -120.0000 98

  3 omega  -35.00   75.00   1.0000    4.0000
omega____ theta____ kappa____ phi______ frames
    -       42.1425  -77.0000  150.0000 110

  4 omega   46.00   73.00   1.0000    4.0000
omega____ theta____ kappa____ phi______ frames
    -       42.1425   77.0000  -30.0000 27

  5 omega   24.00   69.00   1.0000    4.0000
omega____ theta____ kappa____ phi______ frames
    -       42.1425   38.0000  -30.0000 45

  6 omega    8.00   34.00   1.0000    4.0000
omega____ theta____ kappa____ phi______ frames
    -       42.1425   77.0000  -30.0000 26

  7 omega   21.00  118.00   1.0000    4.0000
omega____ theta____ kappa____ phi______ frames
    -       42.1425   38.0000  120.0000 97

  8 omega    6.00   32.00   1.0000    4.0000
omega____ theta____ kappa____ phi______ frames
    -       44.0000   90.0000   94.0000 26

  9 omega   13.00   39.00   1.0000    4.0000
omega____ theta____ kappa____ phi______ frames
    -       46.0000   82.0000    7.0000 26

 10 omega   12.00   37.00   1.0000    4.0000
omega____ theta____ kappa____ phi______ frames
    -       48.0000   84.0000  175.0000 25

 11 omega   17.00   42.00   1.0000    4.0000
omega____ theta____ kappa____ phi______ frames
    -       52.0000   82.0000  125.0000 25

 12 omega  -56.00  -28.00   1.0000    4.0000
omega____ theta____ kappa____ phi______ frames
    -      -62.0000  -77.0000  -98.0000 28

 13 omega   32.00   58.00   1.0000    4.0000
omega____ theta____ kappa____ phi______ frames
    -       62.0000   77.0000  -50.0000 26

 14 omega   30.00   55.00   1.0000    4.0000
omega____ theta____ kappa____ phi______ frames
    -       64.0000   77.0000 -140.0000 25

 15 omega -138.00 -112.00   1.0000    4.0000
omega____ theta____ kappa____ phi______ frames
    -      -66.0000  -77.0000 -135.0000 26

 16 omega  -65.00  -32.00   1.0000    4.0000
omega____ theta____ kappa____ phi______ frames
    -      -66.0000  -77.0000 -135.0000 33

 17 omega   32.00   58.00   1.0000    4.0000
omega____ theta____ kappa____ phi______ frames
    -       66.0000   77.0000 -175.0000 26

 18 omega  120.00  145.00   1.0000    4.0000
omega____ theta____ kappa____ phi______ frames
    -       66.0000   77.0000 -127.0000 25

 19 omega   33.00   59.00   1.0000    4.0000
omega____ theta____ kappa____ phi______ frames
    -       66.0000   77.0000   21.0000 26

 20 omega   32.00   61.00   1.0000    4.0000
omega____ theta____ kappa____ phi______ frames
    -       66.0000   77.0000 -127.0000 29

 21 omega  -75.00  -37.00   1.0000   16.0000
omega____ theta____ kappa____ phi______ frames
    -      -70.0000  -77.0000   39.0000 38

 22 omega  -63.00  -37.00   1.0000   16.0000
omega____ theta____ kappa____ phi______ frames
    -      -70.0000  -77.0000  -10.0000 26

 23 omega  -71.00  -42.00   1.0000   16.0000
omega____ theta____ kappa____ phi______ frames
    -      -74.0000  -69.0000 -162.0000 29

 24 omega -134.00 -108.00   1.0000   16.0000
omega____ theta____ kappa____ phi______ frames
    -      -74.0000  -69.0000 -162.0000 26

 25 omega  -79.00  -44.00   1.0000   16.0000
omega____ theta____ kappa____ phi______ frames
    -      -74.0000  -71.0000  146.0000 35

 26 omega -150.00 -117.00   1.0000   16.0000
omega____ theta____ kappa____ phi______ frames
    -      -74.0000  -71.0000  146.0000 33

 27 omega -104.00  -45.00   1.0000   16.0000
omega____ theta____ kappa____ phi______ frames
    -      -76.0000  -71.0000  133.0000 59

 28 omega  -68.00  -43.00   1.0000   16.0000
omega____ theta____ kappa____ phi______ frames
    -      -76.0000  -73.0000  109.0000 25

 29 omega -151.00 -117.00   1.0000   16.0000
omega____ theta____ kappa____ phi______ frames
    -      -76.0000  -73.0000  109.0000 34

 30 omega -147.00 -122.00   1.0000   16.0000
omega____ theta____ kappa____ phi______ frames
    -      -78.0000  -67.0000  -80.0000 25

 31 omega  -70.00  -45.00   1.0000   16.0000
omega____ theta____ kappa____ phi______ frames
    -      -78.0000  -73.0000   85.0000 25

 32 omega  -81.00  -49.00   1.0000   16.0000
omega____ theta____ kappa____ phi______ frames
    -      -78.0000  -67.0000  -80.0000 32

 33 omega  -74.00  -48.00   1.0000   16.0000
omega____ theta____ kappa____ phi______ frames
    -      -80.0000  -71.0000   57.0000 26

 34 omega -101.00  -52.00   1.0000   16.0000
omega____ theta____ kappa____ phi______ frames
    -      -84.0000  -69.0000   12.0000 49

 35 omega -158.00 -130.00   1.0000   16.0000
omega____ theta____ kappa____ phi______ frames
    -      -84.0000  -65.0000  -41.0000 28

 36 omega  -81.00  -56.00   1.0000   16.0000
omega____ theta____ kappa____ phi______ frames
    -      -84.0000  -66.0000  168.0000 25

 37 omega  -79.00  -54.00   1.0000   16.0000
omega____ theta____ kappa____ phi______ frames
    -      -84.0000  -65.0000  -41.0000 25

 38 omega  -82.00  -57.00   1.0000   16.0000
omega____ theta____ kappa____ phi______ frames
    -      -90.0000  -75.0000  101.0000 25

 39 omega -153.00 -127.00   1.0000   16.0000
omega____ theta____ kappa____ phi______ frames
    -      -90.0000  -75.0000  101.0000 26

 40 omega  -83.00  -57.00   1.0000   16.0000
omega____ theta____ kappa____ phi______ frames
    -      -91.0000  -77.0000  -72.0000 26

 41 omega  -86.00  -60.00   1.0000   16.0000
omega____ theta____ kappa____ phi______ frames
    -      -91.0000  -69.0000   84.0000 26

 42 omega  -83.00  -57.00   1.0000   16.0000
omega____ theta____ kappa____ phi______ frames
    -      -91.0000  -77.0000 -105.0000 26

 43 omega  -87.00  -61.00   1.0000   16.0000
omega____ theta____ kappa____ phi______ frames
    -      -91.0000  -68.0000  112.0000 26

 44 omega  -83.00  -57.00   1.0000   16.0000
omega____ theta____ kappa____ phi______ frames
    -      -91.0000  -77.0000   30.0000 26

 45 omega  -83.00  -57.00   1.0000   16.0000
omega____ theta____ kappa____ phi______ frames
    -      -91.0000  -77.0000  -30.0000 26

 46 omega  -82.00  -57.00   1.0000   16.0000
omega____ theta____ kappa____ phi______ frames
    -      -91.0000  -77.0000 -150.0000 25

 47 omega  -83.00  -57.00   1.0000   16.0000
omega____ theta____ kappa____ phi______ frames
    -      -91.0000  -77.0000    0.0000 26

 48 omega  -85.00  -59.00   1.0000   16.0000
omega____ theta____ kappa____ phi______ frames
    -      -91.0000  -77.0000  150.0000 26

 49 omega  -83.00  -57.00   1.0000   16.0000
omega____ theta____ kappa____ phi______ frames
    -      -91.0000  -77.0000   60.0000 26

 50 omega  -84.00  -58.00   1.0000   16.0000
omega____ theta____ kappa____ phi______ frames
    -      -91.0000  -77.0000 -180.0000 26

 51 omega  -82.00  -57.00   1.0000   16.0000
omega____ theta____ kappa____ phi______ frames
    -      -91.0000  -77.0000 -120.0000 25

 52 omega  -86.00  -61.00   1.0000   16.0000
omega____ theta____ kappa____ phi______ frames
    -      -91.0000  -71.0000  154.0000 25

 53 omega  -85.00  -59.00   1.0000   16.0000
omega____ theta____ kappa____ phi______ frames
    -      -91.0000  -75.0000   71.0000 26

 54 omega   77.00  174.00   1.0000   16.0000
omega____ theta____ kappa____ phi______ frames
    -      111.0000   77.0000  120.0000 97

 55 omega   79.00  132.00   1.0000   16.0000
omega____ theta____ kappa____ phi______ frames
    -      111.0000   77.0000  -30.0000 53

 56 omega   77.00  173.00   1.0000   16.0000
omega____ theta____ kappa____ phi______ frames
    -      111.0000   77.0000 -180.0000 96

 57 omega   77.00  171.00   1.0000   16.0000
omega____ theta____ kappa____ phi______ frames
    -      111.0000   77.0000   90.0000 94

 58 omega  122.00  166.00   1.0000   16.0000
omega____ theta____ kappa____ phi______ frames
    -      111.0000   77.0000 -150.0000 44

 59 omega   83.00  109.00   1.0000   16.0000
omega____ theta____ kappa____ phi______ frames
    -      111.0000   77.0000 -150.0000 26

 60 omega  120.00  172.00   1.0000   16.0000
omega____ theta____ kappa____ phi______ frames
    -      111.0000   77.0000    0.0000 52

 61 omega   77.00  102.00   1.0000   16.0000
omega____ theta____ kappa____ phi______ frames
    -      111.0000   77.0000    0.0000 25

 62 omega  109.00  164.00   1.0000   16.0000
omega____ theta____ kappa____ phi______ frames
    -      111.0000   77.0000  -90.0000 55

 63 omega   80.00  106.00   1.0000   16.0000
omega____ theta____ kappa____ phi______ frames
    -      111.0000   77.0000  -90.0000 26

 64 omega  115.00  141.00   1.0000   16.0000
omega____ theta____ kappa____ phi______ frames
    -      111.0000   77.0000   60.0000 26

 65 omega   38.00  103.00   1.0000   16.0000
omega____ theta____ kappa____ phi______ frames
    -      111.0000  -15.0000 -180.0000 65

 66 omega   78.00  104.00   1.0000   16.0000
omega____ theta____ kappa____ phi______ frames
    -      111.0000   77.0000   60.0000 26

 67 omega   92.00  118.00   1.0000   16.0000
omega____ theta____ kappa____ phi______ frames
    -      111.0000  -77.0000  -90.0000 26

 68 omega  109.00  135.00   1.0000   16.0000
omega____ theta____ kappa____ phi______ frames
    -      111.0000 -149.0000   57.0000 26

 69 omega   33.00   65.00   1.0000   16.0000
omega____ theta____ kappa____ phi______ frames
    -      111.0000  -77.0000  -90.0000 32

 70 omega  143.00  168.00   1.0000   16.0000
omega____ theta____ kappa____ phi______ frames
    -      111.0000  111.0000 -180.0000 25

 71 omega   53.00   88.00   1.0000   16.0000
omega____ theta____ kappa____ phi______ frames
    -      111.0000 -149.0000   57.0000 35

 72 omega  123.00  156.00   1.0000   16.0000
omega____ theta____ kappa____ phi______ frames
    -      111.0000   77.0000  -60.0000 33

 73 omega   49.00   74.00   1.0000   16.0000
omega____ theta____ kappa____ phi______ frames
    -      111.0000  -45.0000   90.0000 25

 74 omega   78.00  106.00   1.0000   16.0000
omega____ theta____ kappa____ phi______ frames
    -      111.0000   77.0000  -60.0000 28

 75 omega   77.00  104.00   1.0000   16.0000
omega____ theta____ kappa____ phi______ frames
    -      111.0000   77.0000   30.0000 27

 76 omega   61.00  141.00   1.0000   16.0000
omega____ theta____ kappa____ phi______ frames
    -      111.0000  -77.0000   90.0000 80

 77 omega  135.00  177.00   1.0000   16.0000
omega____ theta____ kappa____ phi______ frames
    -      111.0000   77.0000 -120.0000 42

 78 omega   78.00  119.00   1.0000   16.0000
omega____ theta____ kappa____ phi______ frames
    -      111.0000   77.0000 -120.0000 41

 79 omega  115.00  141.00   1.0000   16.0000
omega____ theta____ kappa____ phi______ frames
    -      111.0000   15.0000 -150.0000 26

 80 omega  118.00  145.00   1.0000   16.0000
omega____ theta____ kappa____ phi______ frames
    -      111.0000  -77.0000 -120.0000 27

 81 omega   67.00  109.00   1.0000   16.0000
omega____ theta____ kappa____ phi______ frames
    -      111.0000   15.0000 -150.0000 42

 82 omega   41.00   78.00   1.0000   16.0000
omega____ theta____ kappa____ phi______ frames
    -      111.0000  -77.0000 -120.0000 37

 83 omega  108.00  135.00   1.0000   16.0000
omega____ theta____ kappa____ phi______ frames
    -      111.0000 -149.0000 -105.0000 27

 84 omega  142.00  167.00   1.0000   16.0000
omega____ theta____ kappa____ phi______ frames
    -      111.0000   45.0000  -30.0000 25

 85 omega   99.00  128.00   1.0000   16.0000
omega____ theta____ kappa____ phi______ frames
    -      111.0000   45.0000  -30.0000 29

 86 omega   37.00   63.00   1.0000   16.0000
omega____ theta____ kappa____ phi______ frames
    -      111.0000 -149.0000 -105.0000 26

 87 omega   92.00  144.00   1.0000   16.0000
omega____ theta____ kappa____ phi______ frames
    -      111.0000  179.0000 -180.0000 52

 88 omega   34.00   68.00   1.0000   16.0000
omega____ theta____ kappa____ phi______ frames
    -      111.0000  179.0000 -180.0000 34

 89 omega   32.00   97.00   1.0000   16.0000
omega____ theta____ kappa____ phi______ frames
    -      111.0000  -77.0000 -150.0000 65

 90 omega   87.00  149.00   1.0000   16.0000
omega____ theta____ kappa____ phi______ frames
    -      111.0000  179.0000   30.0000 62

 91 omega   41.00   77.00   1.0000   16.0000
omega____ theta____ kappa____ phi______ frames
    -      111.0000  -45.0000  120.0000 36

 92 omega   83.00  142.00   1.0000   16.0000
omega____ theta____ kappa____ phi______ frames
    -      111.0000   45.0000   30.0000 59

 93 omega   87.00  146.00   1.0000   16.0000
omega____ theta____ kappa____ phi______ frames
    -      111.0000   45.0000   60.0000 59

 94 omega  104.00  130.00   1.0000   16.0000
omega____ theta____ kappa____ phi______ frames
    -      111.0000  111.0000 -180.0000 26

 95 omega   83.00  154.00   1.0000   16.0000
omega____ theta____ kappa____ phi______ frames
    -      111.0000   45.0000 -120.0000 71

 96 omega   60.00  120.00   1.0000   16.0000
omega____ theta____ kappa____ phi______ frames
    -      111.0000 -121.0000   59.0000 60

 97 omega  110.00  149.00   1.0000   16.0000
omega____ theta____ kappa____ phi______ frames
    -      111.0000  179.0000 -120.0000 39

 98 omega   93.00  120.00   1.0000   16.0000
omega____ theta____ kappa____ phi______ frames
    -      111.0000 -125.0000 -120.0000 27

 99 omega   46.00   73.00   1.0000   16.0000
omega____ theta____ kappa____ phi______ frames
    -      111.0000 -125.0000 -120.0000 27

100 omega  109.00  134.00   1.0000   16.0000
omega____ theta____ kappa____ phi______ frames
    -      111.0000  -15.0000 -180.0000 25

101 omega   90.00  142.00   1.0000   16.0000
omega____ theta____ kappa____ phi______ frames
    -      111.0000   45.0000   90.0000 52

102 omega   88.00  150.00   1.0000   16.0000
omega____ theta____ kappa____ phi______ frames
    -      111.0000  179.0000   60.0000 62

103 omega   77.00  173.00   1.0000   16.0000
omega____ theta____ kappa____ phi______ frames
    -      111.0000   77.0000  150.0000 96
;
_diffrn_measurement_device_type 'Oxford Diffraction Xcalibur A Nova'
_diffrn_measurement_method \w
_diffrn_orient_matrix_UB_11 0.0471365000
_diffrn_orient_matrix_UB_12 0.1114847000
_diffrn_orient_matrix_UB_13 -0.0183778000
_diffrn_orient_matrix_UB_21 -0.0259513000
_diffrn_orient_matrix_UB_22 -0.0825125000
_diffrn_orient_matrix_UB_23 -0.1206053000
_diffrn_orient_matrix_UB_31 -0.1891890000
_diffrn_orient_matrix_UB_32 -0.0070809000
_diffrn_orient_matrix_UB_33 -0.0099166000
_diffrn_radiation_collimation '0.3 mm pinhole'
_diffrn_radiation_monochromator mirror
_diffrn_radiation_source 'Nova (Cu) X-ray Source'
_diffrn_radiation_type CuK\a
_diffrn_radiation_wavelength 1.54178
_diffrn_reflns_av_R_equivalents 0.0215
_diffrn_reflns_av_sigmaI/netI 0.0092
_diffrn_reflns_limit_h_max 8
_diffrn_reflns_limit_h_min -10
_diffrn_reflns_limit_k_max 16
_diffrn_reflns_limit_k_min -16
_diffrn_reflns_limit_l_max 17
_diffrn_reflns_limit_l_min -17
_diffrn_reflns_number 31014
_diffrn_reflns_theta_full 75.70
_diffrn_reflns_theta_max 75.70
_diffrn_reflns_theta_min 3.51
_exptl_absorpt_coefficient_mu 4.098
_exptl_absorpt_correction_T_max 0.778
_exptl_absorpt_correction_T_min 0.471
_exptl_absorpt_correction_type analytical
_exptl_absorpt_process_details
;
CrysAlisPro, Oxford Diffraction Ltd.,
Version 1.171.33.66 (release 28-04-2010 CrysAlis171 .NET)
(compiled Apr 28 2010,14:27:37)
Analytical numeric absorption correction using a multifaceted crystal
model based on expressions derived by R.C. Clark & J.S. Reid.
(Clark, R. C. & Reid, J. S. (1995). Acta Cryst. A51, 887-897)
;
_exptl_crystal_colour colourless
_exptl_crystal_density_diffrn 1.429
_exptl_crystal_density_method 'not measured'
_exptl_crystal_description plate
_exptl_crystal_F_000 584
_exptl_crystal_size_max 0.29
_exptl_crystal_size_mid 0.20
_exptl_crystal_size_min 0.07
_refine_diff_density_max 0.283
_refine_diff_density_min -0.398
_refine_diff_density_rms 0.051
_refine_ls_extinction_method 'SHELXTL XL V6.12 XP (Bruker, 2001)'
_refine_ls_goodness_of_fit_ref 1.055
_refine_ls_hydrogen_treatment mixed
_refine_ls_matrix_type full
_refine_ls_number_parameters 324
_refine_ls_number_reflns 5379
_refine_ls_number_restraints 0
_refine_ls_restrained_S_all 1.055
_refine_ls_R_factor_all 0.0285
_refine_ls_R_factor_gt 0.0282
_refine_ls_shift/su_max 0.001
_refine_ls_shift/su_mean 0.000
_refine_ls_structure_factor_coef Fsqd
_refine_ls_weighting_details 'calc w=1/[\s^2^(Fo^2^)+(0.0452P)^2^+0.4024P] where P=(Fo^2^+2Fc^2^)/3'
_refine_ls_weighting_scheme calc
_refine_ls_wR_factor_gt 0.0794
_refine_ls_wR_factor_ref 0.0796
_reflns_number_gt 5282
_reflns_number_total 5379
_reflns_threshold_expression >2sigma(I)
_cod_data_source_file cg400090r_si_002.cif
_cod_data_source_block Form6
_cod_depositor_comments
;
The following automatic conversions were performed:

'_geom_bond_publ_flag' value 'Y' changed to 'y' according to
/home/saulius/struct/CIF-dictionaries/cif_core.dic dictionary named
'cif_core.dic' version 2.3.1 from 2005-06-27 (35
times).

'_geom_angle_publ_flag' value 'Y' changed to 'y' according
to /home/saulius/struct/CIF-dictionaries/cif_core.dic dictionary
named 'cif_core.dic' version 2.3.1 from 2005-06-27 (46
times).

'_geom_torsion_publ_flag' value 'Y' changed to 'y' according
to /home/saulius/struct/CIF-dictionaries/cif_core.dic dictionary
named 'cif_core.dic' version 2.3.1 from 2005-06-27 (49 times).

Automatic conversion script
Id: cif_fix_values 1891 2012-01-12 08:04:46Z andrius 
;
_cod_original_cell_volume 1307.26(7)
_cod_database_code 4507812
_computing_data_merging 'SHELXTL XL V6.12 XP (Bruker, 2001)'

loop_
_symmetry_equiv_pos_as_xyz
'x, y, z'
'-x, -y, -z'

loop_
_atom_site_label
_atom_site_type_symbol
_atom_site_fract_x
_atom_site_fract_y
_atom_site_fract_z
_atom_site_U_iso_or_equiv
_atom_site_adp_type
_atom_site_occupancy
_atom_site_symmetry_multiplicity
_atom_site_calc_flag
_atom_site_refinement_flags
Cl1 Cl 1.28805(5) 0.51466(4) 0.98213(3) 0.05515(12) Uani 1 1 d .
Cl2 Cl 0.40043(5) 0.38416(4) 0.18826(3) 0.04755(10) Uani 1 1 d .
F1 F 0.83244(11) 0.70294(7) 0.51353(7) 0.04044(19) Uani 1 1 d .
O1 O 0.85901(11) 0.45560(7) 0.61545(7) 0.03111(19) Uani 1 1 d .
O2 O 0.12456(11) 0.02659(8) 0.41394(7) 0.03302(19) Uani 1 1 d .
H1 H 0.071(3) -0.014(2) 0.3466(18) 0.064(6) Uiso 1 1 d .
O3 O 0.35177(12) 0.05711(10) 0.33690(8) 0.0435(2) Uani 1 1 d .
N1 N 0.56370(13) 0.16422(9) 0.52923(8) 0.0267(2) Uani 1 1 d .
C1 C 0.66330(16) 0.22121(10) 0.62456(10) 0.0280(2) Uani 1 1 d .
C2 C 0.59553(18) 0.24819(12) 0.71849(10) 0.0352(3) Uani 1 1 d .
H12 H 0.6691 0.2909 0.7854 0.042 Uiso 1 1 calc R
C3 C 0.42074(18) 0.21204(13) 0.71277(11) 0.0374(3) Uani 1 1 d .
H13 H 0.3726 0.2296 0.7757 0.045 Uiso 1 1 calc R
C4 C 0.31605(17) 0.14979(12) 0.61403(10) 0.0322(3) Uani 1 1 d .
H14 H 0.1954 0.1218 0.6075 0.039 Uiso 1 1 calc R
C5 C 0.39374(15) 0.12970(10) 0.52504(10) 0.0265(2) Uani 1 1 d .
C6 C 0.85360(16) 0.25086(11) 0.62476(11) 0.0313(3) Uani 1 1 d .
H10 H 0.8917 0.1890 0.6324 0.038 Uiso 1 1 calc R
H11 H 0.8754 0.2457 0.5551 0.038 Uiso 1 1 calc R
C7 C 0.96018(15) 0.37365(11) 0.71121(10) 0.0288(2) Uani 1 1 d .
C8 C 0.96187(15) 0.47758(11) 0.70385(9) 0.0273(2) Uani 1 1 d .
C9 C 1.06293(16) 0.59123(11) 0.78052(10) 0.0302(2) Uani 1 1 d .
H4 H 1.0635 0.6606 0.7741 0.036 Uiso 1 1 calc R
C10 C 1.16363(17) 0.60308(12) 0.86705(10) 0.0343(3) Uani 1 1 d .
H3 H 1.2332 0.6804 0.9200 0.041 Uiso 1 1 calc R
C11 C 1.16083(17) 0.50109(13) 0.87470(11) 0.0362(3) Uani 1 1 d .
C12 C 1.06130(17) 0.38679(12) 0.79757(11) 0.0336(3) Uani 1 1 d .
H2 H 1.0626 0.3177 0.8041 0.040 Uiso 1 1 calc R
C13 C 0.86365(15) 0.55496(10) 0.59773(9) 0.0263(2) Uani 1 1 d .
H5 H 0.9810 0.5943 0.5920 0.032 Uiso 1 1 calc R
H6 H 0.8277 0.6151 0.6576 0.032 Uiso 1 1 calc R
C14 C 0.74379(14) 0.50776(10) 0.49607(9) 0.0247(2) Uani 1 1 d .
C15 C 0.73381(16) 0.58562(11) 0.45620(10) 0.0287(2) Uani 1 1 d .
C16 C 0.63093(17) 0.55163(12) 0.36327(11) 0.0333(3) Uani 1 1 d .
H7 H 0.6284 0.6079 0.3385 0.040 Uiso 1 1 calc R
C17 C 0.53102(16) 0.43164(12) 0.30726(10) 0.0312(3) Uani 1 1 d .
C18 C 0.53278(16) 0.35001(11) 0.34368(10) 0.0313(3) Uani 1 1 d .
H8 H 0.4619 0.2684 0.3047 0.038 Uiso 1 1 calc R
C19 C 0.63914(15) 0.38828(11) 0.43788(10) 0.0277(2) Uani 1 1 d .
H9 H 0.6406 0.3322 0.4631 0.033 Uiso 1 1 calc R
C20 C 0.29022(15) 0.06791(10) 0.41563(10) 0.0282(2) Uani 1 1 d .
S1 S 0.07034(4) -0.11218(3) 0.13334(2) 0.03115(9) Uani 1 1 d .
O4 O -0.04120(11) -0.10144(8) 0.21840(7) 0.0342(2) Uani 1 1 d .
C21 C -0.07621(18) -0.19939(13) 0.01098(11) 0.0398(3) Uani 1 1 d .
H15 H -0.1287 -0.2815 0.0007 0.060 Uiso 1 1 calc R
H16 H -0.0153 -0.2022 -0.0477 0.060 Uiso 1 1 calc R
H17 H -0.1652 -0.1625 0.0127 0.060 Uiso 1 1 calc R
C22 C 0.12843(18) 0.02922(13) 0.13225(11) 0.0376(3) Uani 1 1 d .
H18 H 0.0255 0.0505 0.1255 0.056 Uiso 1 1 calc R
H19 H 0.1869 0.0234 0.0720 0.056 Uiso 1 1 calc R
H20 H 0.2049 0.0915 0.1987 0.056 Uiso 1 1 calc R
S2 S 0.63012(4) 0.08270(3) 0.16941(3) 0.03331(9) Uani 1 1 d .
O5 O 0.75962(13) 0.09556(9) 0.09956(8) 0.0423(2) Uani 1 1 d .
C23 C 0.52595(19) -0.07516(13) 0.11788(12) 0.0407(3) Uani 1 1 d .
H21 H 0.4611 -0.1079 0.0467 0.061 Uiso 1 1 calc R
H22 H 0.4480 -0.0889 0.1648 0.061 Uiso 1 1 calc R
H23 H 0.6115 -0.1154 0.1138 0.061 Uiso 1 1 calc R
C24 C 0.74549(18) 0.10970(14) 0.29022(11) 0.0392(3) Uani 1 1 d .
H24 H 0.8125 0.0544 0.2742 0.059 Uiso 1 1 calc R
H25 H 0.6650 0.0964 0.3361 0.059 Uiso 1 1 calc R
H26 H 0.8223 0.1931 0.3267 0.059 Uiso 1 1 calc R

loop_
_atom_site_aniso_label
_atom_site_aniso_U_11
_atom_site_aniso_U_22
_atom_site_aniso_U_33
_atom_site_aniso_U_23
_atom_site_aniso_U_13
_atom_site_aniso_U_12
Cl1 0.0532(2) 0.0656(3) 0.0443(2) 0.02974(19) -0.01348(16) 0.01076(19)
Cl2 0.03776(18) 0.0686(2) 0.03275(17) 0.02364(16) -0.00151(13) 0.01286(16)
F1 0.0449(5) 0.0261(4) 0.0468(5) 0.0186(3) -0.0024(4) 0.0045(3)
O1 0.0338(5) 0.0252(4) 0.0322(4) 0.0142(3) -0.0044(3) 0.0060(3)
O2 0.0260(4) 0.0351(5) 0.0332(5) 0.0161(4) 0.0053(4) 0.0028(4)
O3 0.0299(5) 0.0603(6) 0.0296(5) 0.0164(4) 0.0069(4) 0.0064(4)
N1 0.0281(5) 0.0226(4) 0.0304(5) 0.0141(4) 0.0057(4) 0.0066(4)
C1 0.0304(6) 0.0240(5) 0.0330(6) 0.0172(5) 0.0046(5) 0.0071(4)
C2 0.0376(7) 0.0400(7) 0.0303(6) 0.0213(5) 0.0028(5) 0.0075(6)
C3 0.0405(7) 0.0473(8) 0.0321(6) 0.0256(6) 0.0117(5) 0.0128(6)
C4 0.0306(6) 0.0359(6) 0.0358(6) 0.0228(5) 0.0096(5) 0.0083(5)
C5 0.0280(6) 0.0223(5) 0.0309(6) 0.0149(5) 0.0065(5) 0.0061(4)
C6 0.0296(6) 0.0265(6) 0.0379(7) 0.0154(5) 0.0030(5) 0.0088(5)
C7 0.0253(6) 0.0301(6) 0.0326(6) 0.0162(5) 0.0045(5) 0.0087(5)
C8 0.0243(5) 0.0300(6) 0.0280(6) 0.0138(5) 0.0032(4) 0.0090(5)
C9 0.0281(6) 0.0291(6) 0.0314(6) 0.0129(5) 0.0038(5) 0.0089(5)
C10 0.0290(6) 0.0355(6) 0.0298(6) 0.0102(5) 0.0005(5) 0.0070(5)
C11 0.0303(6) 0.0475(8) 0.0318(6) 0.0206(6) 0.0005(5) 0.0111(6)
C12 0.0304(6) 0.0385(7) 0.0380(7) 0.0233(6) 0.0043(5) 0.0108(5)
C13 0.0262(6) 0.0238(5) 0.0295(6) 0.0126(4) 0.0049(4) 0.0090(4)
C14 0.0219(5) 0.0273(5) 0.0269(5) 0.0129(5) 0.0077(4) 0.0102(4)
C15 0.0277(6) 0.0254(5) 0.0330(6) 0.0140(5) 0.0065(5) 0.0080(5)
C16 0.0338(6) 0.0389(7) 0.0357(6) 0.0229(6) 0.0082(5) 0.0145(5)
C17 0.0257(6) 0.0427(7) 0.0252(6) 0.0149(5) 0.0048(5) 0.0126(5)
C18 0.0262(6) 0.0306(6) 0.0303(6) 0.0097(5) 0.0051(5) 0.0073(5)
C19 0.0263(6) 0.0266(5) 0.0313(6) 0.0138(5) 0.0070(5) 0.0097(5)
C20 0.0268(6) 0.0252(5) 0.0314(6) 0.0135(5) 0.0066(5) 0.0062(4)
S1 0.02519(15) 0.03495(16) 0.03122(16) 0.01425(13) 0.00596(11) 0.00864(12)
O4 0.0283(4) 0.0384(5) 0.0302(4) 0.0151(4) 0.0063(3) 0.0040(4)
C21 0.0367(7) 0.0421(7) 0.0299(6) 0.0110(6) 0.0043(5) 0.0070(6)
C22 0.0339(7) 0.0402(7) 0.0382(7) 0.0206(6) 0.0082(5) 0.0069(5)
S2 0.03225(16) 0.03546(16) 0.03658(17) 0.01829(13) 0.01303(13) 0.01415(13)
O5 0.0416(5) 0.0474(6) 0.0426(5) 0.0259(5) 0.0185(4) 0.0115(4)
C23 0.0375(7) 0.0386(7) 0.0422(7) 0.0183(6) 0.0114(6) 0.0075(6)
C24 0.0344(7) 0.0465(8) 0.0329(7) 0.0158(6) 0.0104(5) 0.0120(6)

loop_
_atom_type_symbol
_atom_type_description
_atom_type_scat_dispersion_real
_atom_type_scat_dispersion_imag
_atom_type_scat_source
C C 0.0181 0.0091 'International Tables Vol C Tables 4.2.6.8 and 6.1.1.4'
H H 0.0000 0.0000 'International Tables Vol C Tables 4.2.6.8 and 6.1.1.4'
N N 0.0311 0.0180 'International Tables Vol C Tables 4.2.6.8 and 6.1.1.4'
O O 0.0492 0.0322 'International Tables Vol C Tables 4.2.6.8 and 6.1.1.4'
F F 0.0727 0.0534 'International Tables Vol C Tables 4.2.6.8 and 6.1.1.4'
S S 0.3331 0.5567 'International Tables Vol C Tables 4.2.6.8 and 6.1.1.4'
Cl Cl 0.3639 0.7018 'International Tables Vol C Tables 4.2.6.8 and 6.1.1.4'

loop_
_exptl_crystal_face_index_h
_exptl_crystal_face_index_k
_exptl_crystal_face_index_l
_exptl_crystal_face_perp_dist
1.00 -1.00 0.00 0.105
-1.00 1.00 0.00 0.105
0.00 -1.00 0.00 0.070
0.00 1.00 0.00 0.070
0.00 0.00 -1.00 0.035
0.00 0.00 1.00 0.035

loop_
_geom_angle_atom_site_label_1
_geom_angle_atom_site_label_2
_geom_angle_atom_site_label_3
_geom_angle
_geom_angle_publ_flag
C8 O1 C13 117.82(9) y
C20 O2 H1 108.9(14) ?
C1 N1 C5 117.95(10) y
N1 C1 C2 122.01(12) y
N1 C1 C6 116.04(11) y
C2 C1 C6 121.91(11) y
C3 C2 C1 119.27(12) y
C3 C2 H12 120.4 ?
C1 C2 H12 120.4 ?
C2 C3 C4 119.24(12) y
C2 C3 H13 120.4 ?
C4 C3 H13 120.4 ?
C3 C4 C5 117.74(12) y
C3 C4 H14 121.1 ?
C5 C4 H14 121.1 ?
N1 C5 C4 123.74(11) y
N1 C5 C20 114.95(10) y
C4 C5 C20 121.31(11) y
C7 C6 C1 114.82(10) y
C7 C6 H10 108.6 ?
C1 C6 H10 108.6 ?
C7 C6 H11 108.6 ?
C1 C6 H11 108.6 ?
H10 C6 H11 107.5 ?
C12 C7 C8 118.49(11) y
C12 C7 C6 121.48(11) y
C8 C7 C6 120.00(11) y
O1 C8 C9 124.55(11) y
O1 C8 C7 114.31(10) y
C9 C8 C7 121.13(11) y
C8 C9 C10 119.74(12) y
C8 C9 H4 120.1 ?
C10 C9 H4 120.1 ?
C11 C10 C9 119.10(12) y
C11 C10 H3 120.4 ?
C9 C10 H3 120.4 ?
C10 C11 C12 121.48(12) y
C10 C11 Cl1 119.53(11) y
C12 C11 Cl1 118.98(11) y
C7 C12 C11 120.04(12) y
C7 C12 H2 120.0 ?
C11 C12 H2 120.0 ?
O1 C13 C14 107.69(9) y
O1 C13 H5 110.2 ?
C14 C13 H5 110.2 ?
O1 C13 H6 110.2 ?
C14 C13 H6 110.2 ?
H5 C13 H6 108.5 ?
C15 C14 C19 116.83(11) y
C15 C14 C13 119.38(10) y
C19 C14 C13 123.79(10) y
F1 C15 C16 118.50(11) y
F1 C15 C14 117.33(11) y
C16 C15 C14 124.17(11) y
C15 C16 C17 117.01(11) y
C15 C16 H7 121.5 ?
C17 C16 H7 121.5 ?
C18 C17 C16 121.65(12) y
C18 C17 Cl2 119.77(10) y
C16 C17 Cl2 118.59(10) y
C17 C18 C19 119.38(12) y
C17 C18 H8 120.3 ?
C19 C18 H8 120.3 ?
C18 C19 C14 120.95(11) y
C18 C19 H9 119.5 ?
C14 C19 H9 119.5 ?
O3 C20 O2 123.40(12) y
O3 C20 C5 123.56(11) y
O2 C20 C5 113.04(10) y
O4 S1 C21 104.54(6) y
O4 S1 C22 106.27(6) y
C21 S1 C22 98.15(7) y
S1 C21 H15 109.5 ?
S1 C21 H16 109.5 ?
H15 C21 H16 109.5 ?
S1 C21 H17 109.5 ?
H15 C21 H17 109.5 ?
H16 C21 H17 109.5 ?
S1 C22 H18 109.5 ?
S1 C22 H19 109.5 ?
H18 C22 H19 109.5 ?
S1 C22 H20 109.5 ?
H18 C22 H20 109.5 ?
H19 C22 H20 109.5 ?
O5 S2 C23 106.17(6) y
O5 S2 C24 106.79(6) y
C23 S2 C24 97.98(7) y
S2 C23 H21 109.5 ?
S2 C23 H22 109.5 ?
H21 C23 H22 109.5 ?
S2 C23 H23 109.5 ?
H21 C23 H23 109.5 ?
H22 C23 H23 109.5 ?
S2 C24 H24 109.5 ?
S2 C24 H25 109.5 ?
H24 C24 H25 109.5 ?
S2 C24 H26 109.5 ?
H24 C24 H26 109.5 ?
H25 C24 H26 109.5 ?

loop_
_geom_bond_atom_site_label_1
_geom_bond_atom_site_label_2
_geom_bond_distance
_geom_bond_publ_flag
Cl1 C11 1.7481(13) y
Cl2 C17 1.7409(13) y
F1 C15 1.3595(14) y
O1 C8 1.3720(14) y
O1 C13 1.4192(14) y
O2 C20 1.3224(15) y
O2 H1 0.89(2) ?
O3 C20 1.2115(16) y
N1 C1 1.3365(16) y
N1 C5 1.3436(16) y
C1 C2 1.4002(18) y
C1 C6 1.5133(17) y
C2 C3 1.380(2) y
C2 H12 0.9500 ?
C3 C4 1.3877(19) y
C3 H13 0.9500 ?
C4 C5 1.3897(17) y
C4 H14 0.9500 ?
C5 C20 1.5001(17) y
C6 C7 1.5102(17) y
C6 H10 0.9900 ?
C6 H11 0.9900 ?
C7 C12 1.3871(18) y
C7 C8 1.4037(17) y
C8 C9 1.3884(17) y
C9 C10 1.3946(18) y
C9 H4 0.9500 ?
C10 C11 1.378(2) y
C10 H3 0.9500 ?
C11 C12 1.392(2) y
C12 H2 0.9500 ?
C13 C14 1.5029(16) y
C13 H5 0.9900 ?
C13 H6 0.9900 ?
C14 C15 1.3861(16) y
C14 C19 1.3943(16) y
C15 C16 1.3738(18) y
C16 C17 1.3857(19) y
C16 H7 0.9500 ?
C17 C18 1.3807(19) y
C18 C19 1.3884(18) y
C18 H8 0.9500 ?
C19 H9 0.9500 ?
S1 O4 1.5230(9) y
S1 C21 1.7823(14) y
S1 C22 1.7836(14) y
C21 H15 0.9800 ?
C21 H16 0.9800 ?
C21 H17 0.9800 ?
C22 H18 0.9800 ?
C22 H19 0.9800 ?
C22 H20 0.9800 ?
S2 O5 1.5074(10) y
S2 C23 1.7834(14) y
S2 C24 1.7862(15) y
C23 H21 0.9800 ?
C23 H22 0.9800 ?
C23 H23 0.9800 ?
C24 H24 0.9800 ?
C24 H25 0.9800 ?
C24 H26 0.9800 ?

loop_
_geom_hbond_atom_site_label_D
_geom_hbond_atom_site_label_H
_geom_hbond_atom_site_label_A
_geom_hbond_distance_DH
_geom_hbond_distance_HA
_geom_hbond_distance_DA
_geom_hbond_angle_DHA
O2 H1 O4 0.89(2) 1.73(2) 2.6172(13) 176(2)

loop_
_geom_torsion_atom_site_label_1
_geom_torsion_atom_site_label_2
_geom_torsion_atom_site_label_3
_geom_torsion_atom_site_label_4
_geom_torsion
_geom_torsion_publ_flag
C5 N1 C1 C2 -1.82(17) y
C5 N1 C1 C6 176.04(10) y
N1 C1 C2 C3 1.88(19) y
C6 C1 C2 C3 -175.85(12) y
C1 C2 C3 C4 0.0(2) y
C2 C3 C4 C5 -1.7(2) y
C1 N1 C5 C4 -0.08(17) y
C1 N1 C5 C20 179.16(10) y
C3 C4 C5 N1 1.85(19) y
C3 C4 C5 C20 -177.34(12) y
N1 C1 C6 C7 139.28(11) y
C2 C1 C6 C7 -42.86(16) y
C1 C6 C7 C12 107.91(13) y
C1 C6 C7 C8 -73.78(15) y
C13 O1 C8 C9 3.91(17) y
C13 O1 C8 C7 -175.16(10) y
C12 C7 C8 O1 179.53(11) y
C6 C7 C8 O1 1.17(16) y
C12 C7 C8 C9 0.42(18) y
C6 C7 C8 C9 -177.93(11) y
O1 C8 C9 C10 -179.60(11) y
C7 C8 C9 C10 -0.58(19) y
C8 C9 C10 C11 0.04(19) y
C9 C10 C11 C12 0.7(2) y
C9 C10 C11 Cl1 179.40(10) y
C8 C7 C12 C11 0.28(19) y
C6 C7 C12 C11 178.61(12) y
C10 C11 C12 C7 -0.8(2) y
Cl1 C11 C12 C7 -179.57(10) y
C8 O1 C13 C14 178.95(9) y
O1 C13 C14 C15 -175.28(10) y
O1 C13 C14 C19 4.91(15) y
C19 C14 C15 F1 178.55(10) y
C13 C14 C15 F1 -1.27(16) y
C19 C14 C15 C16 -1.30(18) y
C13 C14 C15 C16 178.87(11) y
F1 C15 C16 C17 -179.47(11) y
C14 C15 C16 C17 0.38(19) y
C15 C16 C17 C18 0.83(19) y
C15 C16 C17 Cl2 -179.29(9) y
C16 C17 C18 C19 -1.04(19) y
Cl2 C17 C18 C19 179.08(9) y
C17 C18 C19 C14 0.06(18) y
C15 C14 C19 C18 1.05(17) y
C13 C14 C19 C18 -179.13(11) y
N1 C5 C20 O3 -5.41(18) y
C4 C5 C20 O3 173.85(12) y
N1 C5 C20 O2 174.74(10) y
C4 C5 C20 O2 -6.00(16) y

loop_
_cod_related_entry_id
_cod_related_entry_database
_cod_related_entry_code
1 ChemSpider 30652554
